data_4080149
loop_
_publ_author_name
'Smith, Dan A.'
'Herbert, David E.'
'Walensky, Justin R.'
'Ozerov, Oleg V.'

_publ_section_title
;
 Monomeric Rhodium(II) Complexes Supported by a Diarylamido/Bis(phosphine)
 PNP Pincer Ligand and Their Reactivity Toward Dihydrogen
;
_journal_issue 7
_journal_name_full Organometallics
_journal_page_first 2050
_journal_paper_doi 10.1021/om300760j
_journal_volume 32
_journal_year 2013
_chemical_formula_moiety 'C27 H40 F3 N O3 P2 Rh S'
_chemical_formula_sum 'C27 H40 F3 N O3 P2 Rh S'
_chemical_formula_weight 680.51
_chemical_name_common MePNPRhOTF
_chemical_name_systematic
; 
 ? 
;
_space_group_IT_number 14
_symmetry_cell_setting monoclinic
_symmetry_space_group_name_Hall '-P 2ybc'
_symmetry_space_group_name_H-M 'P 1 21/c 1'
_atom_sites_solution_hydrogens geom
_atom_sites_solution_primary direct
_atom_sites_solution_secondary difmap
_audit_creation_method SHELXL-97
_cell_angle_alpha 90.00
_cell_angle_beta 118.197(3)
_cell_angle_gamma 90.00
_cell_formula_units_Z 4
_cell_length_a 17.845(5)
_cell_length_b 10.692(3)
_cell_length_c 18.267(6)
_cell_measurement_reflns_used 9988
_cell_measurement_temperature 110(2)
_cell_measurement_theta_max 27.54
_cell_measurement_theta_min 2.29
_cell_volume 3071.7(16)
_computing_cell_refinement 'Bruker SMART'
_computing_data_collection 'Bruker SMART'
_computing_data_reduction 'Bruker SAINT'
_computing_molecular_graphics 'Bruker SHELXTL'
_computing_publication_material 'Bruker SHELXTL'
_computing_structure_refinement 'SHELXL-97 (Sheldrick, 2008)'
_computing_structure_solution 'SHELXS-97 (Sheldrick, 2008)'
_diffrn_ambient_temperature 110(2)
_diffrn_measured_fraction_theta_full 0.997
_diffrn_measured_fraction_theta_max 0.997
_diffrn_measurement_device_type 'CCD area detector'
_diffrn_measurement_method 'phi and omega scans'
_diffrn_radiation_monochromator graphite
_diffrn_radiation_source 'normal-focus sealed tube'
_diffrn_radiation_type MoK\a
_diffrn_radiation_wavelength 0.71073
_diffrn_reflns_av_R_equivalents 0.0313
_diffrn_reflns_av_sigmaI/netI 0.0240
_diffrn_reflns_limit_h_max 23
_diffrn_reflns_limit_h_min -23
_diffrn_reflns_limit_k_max 13
_diffrn_reflns_limit_k_min -13
_diffrn_reflns_limit_l_max 23
_diffrn_reflns_limit_l_min -23
_diffrn_reflns_number 31780
_diffrn_reflns_theta_full 27.59
_diffrn_reflns_theta_max 27.59
_diffrn_reflns_theta_min 2.23
_exptl_absorpt_coefficient_mu 0.775
_exptl_absorpt_correction_T_max 0.8621
_exptl_absorpt_correction_T_min 0.7608
_exptl_absorpt_correction_type multi-scan
_exptl_absorpt_process_details SADABS
_exptl_crystal_colour green
_exptl_crystal_density_diffrn 1.472
_exptl_crystal_density_method 'not measured'
_exptl_crystal_description block
_exptl_crystal_F_000 1404
_exptl_crystal_size_max 0.30
_exptl_crystal_size_mid 0.15
_exptl_crystal_size_min 0.14
_refine_diff_density_max 0.478
_refine_diff_density_min -0.461
_refine_diff_density_rms 0.060
_refine_ls_extinction_method none
_refine_ls_goodness_of_fit_ref 1.036
_refine_ls_hydrogen_treatment constr
_refine_ls_matrix_type full
_refine_ls_number_parameters 417
_refine_ls_number_reflns 7092
_refine_ls_number_restraints 0
_refine_ls_restrained_S_all 1.036
_refine_ls_R_factor_all 0.0280
_refine_ls_R_factor_gt 0.0236
_refine_ls_shift/su_max 0.001
_refine_ls_shift/su_mean 0.000
_refine_ls_structure_factor_coef Fsqd
_refine_ls_weighting_details 'calc w=1/[\s^2^(Fo^2^)+(0.0300P)^2^+1.3453P] where P=(Fo^2^+2Fc^2^)/3'
_refine_ls_weighting_scheme calc
_refine_ls_wR_factor_gt 0.0595
_refine_ls_wR_factor_ref 0.0623
_reflns_number_gt 6334
_reflns_number_total 7092
_reflns_threshold_expression >2sigma(I)
_cod_data_source_file om300760j_si_002.cif
_cod_data_source_block oz212_das028
_cod_depositor_comments
;
The following automatic conversions were performed:

'_symmetry_cell_setting' value 'Monoclinic' changed to 'monoclinic'
according to /home/saulius/struct/CIF-dictionaries/cif_core.dic
dictionary named 'cif_core.dic' version 2.4.2 from 2011-04-26.

Automatic conversion script
Id: cif_fix_values 1891 2012-01-12 08:04:46Z andrius 
;
_cod_original_sg_symbol_H-M P2(1)/c
_cod_database_code 4080149

loop_
_symmetry_equiv_pos_as_xyz
'x, y, z'
'-x, y+1/2, -z+1/2'
'-x, -y, -z'
'x, -y-1/2, z-1/2'

loop_
_atom_site_label
_atom_site_type_symbol
_atom_site_fract_x
_atom_site_fract_y
_atom_site_fract_z
_atom_site_U_iso_or_equiv
_atom_site_adp_type
_atom_site_occupancy
_atom_site_symmetry_multiplicity
_atom_site_calc_flag
_atom_site_refinement_flags
_atom_site_disorder_assembly
_atom_site_disorder_group
C1 C 0.17426(11) 0.62962(15) 0.22902(10) 0.0249(3) Uani 1 1 d . . .
C2 C 0.12153(11) 0.66267(16) 0.14612(10) 0.0278(4) Uani 1 1 d . . .
H2 H 0.0875 0.6001 0.1080 0.033 Uiso 1 1 calc R . .
C3 C 0.11758(11) 0.78485(17) 0.11792(10) 0.0281(4) Uani 1 1 d . . .
C4 C 0.16696(12) 0.87469(16) 0.17597(11) 0.0296(4) Uani 1 1 d . . .
H4 H 0.1626 0.9595 0.1590 0.036 Uiso 1 1 calc R . .
C5 C 0.22219(11) 0.84386(16) 0.25776(11) 0.0281(4) Uani 1 1 d . . .
H5 H 0.2553 0.9073 0.2957 0.034 Uiso 1 1 calc R . .
C6 C 0.22950(11) 0.71948(15) 0.28481(10) 0.0238(3) Uani 1 1 d . . .
C7 C 0.36565(10) 0.74349(14) 0.41060(10) 0.0228(3) Uani 1 1 d . . .
C8 C 0.40860(10) 0.73247(14) 0.49766(10) 0.0225(3) Uani 1 1 d . . .
C9 C 0.48917(11) 0.78543(15) 0.54332(11) 0.0264(3) Uani 1 1 d . . .
H9 H 0.5167 0.7798 0.6022 0.032 Uiso 1 1 calc R . .
C10 C 0.53023(11) 0.84614(16) 0.50494(12) 0.0297(4) Uani 1 1 d . . .
C11 C 0.48713(12) 0.85469(16) 0.41840(12) 0.0315(4) Uani 1 1 d . . .
H11 H 0.5140 0.8955 0.3908 0.038 Uiso 1 1 calc R . .
C12 C 0.40659(11) 0.80573(16) 0.37157(11) 0.0281(4) Uani 1 1 d . . .
H12 H 0.3788 0.8141 0.3128 0.034 Uiso 1 1 calc R . .
C13 C 0.06032(13) 0.82055(19) 0.02835(11) 0.0370(4) Uani 1 1 d . . .
H13A H 0.0118 0.8685 0.0244 0.056 Uiso 1 1 calc R . .
H13B H 0.0398 0.7447 -0.0055 0.056 Uiso 1 1 calc R . .
H13C H 0.0923 0.8716 0.0081 0.056 Uiso 1 1 calc R . .
C14 C 0.61954(11) 0.89502(18) 0.55419(14) 0.0386(4) Uani 1 1 d . . .
H14A H 0.6334 0.9035 0.6126 0.058 Uiso 1 1 calc R . .
H14B H 0.6240 0.9768 0.5324 0.058 Uiso 1 1 calc R . .
H14C H 0.6594 0.8365 0.5496 0.058 Uiso 1 1 calc R . .
C15 C 0.06181(12) 0.45268(18) 0.25341(12) 0.0339(4) Uani 1 1 d . . .
H15 H 0.0630 0.3777 0.2866 0.041 Uiso 1 1 calc R . .
C16 C 0.02832(15) 0.5602(2) 0.28458(18) 0.0557(6) Uani 1 1 d . . .
H16A H 0.0239 0.6358 0.2525 0.084 Uiso 1 1 calc R . .
H16B H 0.0674 0.5754 0.3434 0.084 Uiso 1 1 calc R . .
H16C H -0.0279 0.5385 0.2779 0.084 Uiso 1 1 calc R . .
C17 C 0.00018(14) 0.4209(2) 0.16259(14) 0.0517(6) Uani 1 1 d . . .
H17A H -0.0537 0.3910 0.1583 0.078 Uiso 1 1 calc R . .
H17B H 0.0251 0.3555 0.1432 0.078 Uiso 1 1 calc R . .
H17C H -0.0102 0.4959 0.1282 0.078 Uiso 1 1 calc R . .
C18 C 0.20393(13) 0.35943(16) 0.22780(11) 0.0324(4) Uani 1 1 d . . .
H18 H 0.1700 0.3698 0.1662 0.039 Uiso 1 1 calc R . .
C19 C 0.29806(14) 0.3736(2) 0.25288(14) 0.0441(5) Uani 1 1 d . . .
H19A H 0.3321 0.3594 0.3128 0.066 Uiso 1 1 calc R . .
H19B H 0.3087 0.4582 0.2393 0.066 Uiso 1 1 calc R . .
H19C H 0.3139 0.3123 0.2227 0.066 Uiso 1 1 calc R . .
C20 C 0.18618(15) 0.22983(18) 0.25145(14) 0.0431(5) Uani 1 1 d . . .
H20A H 0.2072 0.1657 0.2274 0.065 Uiso 1 1 calc R . .
H20B H 0.1248 0.2193 0.2301 0.065 Uiso 1 1 calc R . .
H20C H 0.2152 0.2214 0.3121 0.065 Uiso 1 1 calc R . .
C21 C 0.43948(12) 0.55976(17) 0.63175(11) 0.0297(4) Uani 1 1 d . . .
H21 H 0.4789 0.6267 0.6676 0.036 Uiso 1 1 calc R . .
C22 C 0.48958(15) 0.47162(19) 0.60568(14) 0.0440(5) Uani 1 1 d . . .
H22A H 0.5360 0.4336 0.6552 0.066 Uiso 1 1 calc R . .
H22B H 0.5132 0.5186 0.5752 0.066 Uiso 1 1 calc R . .
H22C H 0.4518 0.4058 0.5698 0.066 Uiso 1 1 calc R . .
C23 C 0.40365(15) 0.4915(2) 0.68206(13) 0.0465(5) Uani 1 1 d . . .
H23A H 0.3668 0.4230 0.6489 0.070 Uiso 1 1 calc R . .
H23B H 0.3706 0.5502 0.6966 0.070 Uiso 1 1 calc R . .
H23C H 0.4506 0.4577 0.7329 0.070 Uiso 1 1 calc R . .
C24 C 0.30069(11) 0.74349(17) 0.57776(11) 0.0292(4) Uani 1 1 d . . .
H24 H 0.2708 0.6918 0.6016 0.035 Uiso 1 1 calc R . .
C25 C 0.23282(13) 0.81811(19) 0.50539(13) 0.0382(4) Uani 1 1 d . . .
H25A H 0.2010 0.8699 0.5255 0.057 Uiso 1 1 calc R . .
H25B H 0.1938 0.7603 0.4628 0.057 Uiso 1 1 calc R . .
H25C H 0.2602 0.8719 0.4815 0.057 Uiso 1 1 calc R . .
C26 C 0.36158(15) 0.8305(2) 0.64657(13) 0.0439(5) Uani 1 1 d . . .
H26A H 0.3901 0.8856 0.6245 0.066 Uiso 1 1 calc R . .
H26B H 0.4042 0.7806 0.6923 0.066 Uiso 1 1 calc R . .
H26C H 0.3295 0.8811 0.6670 0.066 Uiso 1 1 calc R . .
N1 N 0.28692(9) 0.68018(12) 0.36661(8) 0.0227(3) Uani 1 1 d . . .
P1 P 0.17324(3) 0.48287(4) 0.27863(3) 0.02330(9) Uani 1 1 d . . .
P2 P 0.35386(3) 0.63463(4) 0.53871(2) 0.02081(9) Uani 1 1 d . . .
Rh1 Rh 0.263996(8) 0.534208(11) 0.415199(7) 0.02079(5) Uani 1 1 d . A .
O1 O 0.24451(9) 0.36654(12) 0.46448(9) 0.0380(3) Uani 1 1 d . . .
C27A C 0.1476(5) 0.1911(7) 0.4637(5) 0.0395(16) Uani 0.352(2) 1 d P A 1
F1A F 0.0768(2) 0.2448(4) 0.4070(2) 0.0515(11) Uani 0.352(2) 1 d P A 1
F2A F 0.1705(10) 0.1245(13) 0.4226(9) 0.079(5) Uani 0.352(2) 1 d P A 1
F3A F 0.1406(15) 0.1167(15) 0.5165(10) 0.062(4) Uani 0.352(2) 1 d P A 1
O2A O 0.1933(17) 0.3948(19) 0.5569(12) 0.047(3) Uani 0.352(2) 1 d P A 1
O3A O 0.3004(3) 0.2329(4) 0.5783(3) 0.0488(12) Uani 0.352(2) 1 d P A 1
S1A S 0.22984(13) 0.30710(14) 0.52238(9) 0.0296(4) Uani 0.352(2) 1 d P A 1
C27B C 0.1903(3) 0.1695(4) 0.4979(2) 0.0406(9) Uani 0.648(2) 1 d P A 2
F1B F 0.26667(15) 0.13368(19) 0.55531(13) 0.0555(6) Uani 0.648(2) 1 d P A 2
F2B F 0.1782(4) 0.1148(6) 0.4265(4) 0.0425(13) Uani 0.648(2) 1 d P A 2
F3B F 0.1261(8) 0.1246(9) 0.5157(4) 0.0528(18) Uani 0.648(2) 1 d P A 2
O2B O 0.1991(10) 0.3712(11) 0.5751(7) 0.0494(16) Uani 0.648(2) 1 d P A 2
O3B O 0.09527(16) 0.3596(3) 0.42760(18) 0.0659(10) Uani 0.648(2) 1 d P A 2
S1B S 0.18012(7) 0.33844(8) 0.49225(6) 0.0327(2) Uani 0.648(2) 1 d P A 2

loop_
_atom_site_aniso_label
_atom_site_aniso_U_11
_atom_site_aniso_U_22
_atom_site_aniso_U_33
_atom_site_aniso_U_23
_atom_site_aniso_U_13
_atom_site_aniso_U_12
C1 0.0332(9) 0.0194(7) 0.0225(8) -0.0001(6) 0.0137(7) -0.0024(6)
C2 0.0348(9) 0.0248(8) 0.0225(8) -0.0009(6) 0.0123(7) -0.0016(7)
C3 0.0332(9) 0.0283(8) 0.0245(8) 0.0051(7) 0.0151(7) 0.0023(7)
C4 0.0377(9) 0.0224(8) 0.0324(9) 0.0065(7) 0.0194(8) 0.0029(7)
C5 0.0366(9) 0.0195(8) 0.0287(8) -0.0004(6) 0.0160(8) -0.0035(7)
C6 0.0311(8) 0.0203(7) 0.0226(8) 0.0008(6) 0.0150(7) -0.0009(6)
C7 0.0276(8) 0.0155(7) 0.0272(8) -0.0016(6) 0.0144(7) -0.0012(6)
C8 0.0249(8) 0.0166(7) 0.0271(8) -0.0015(6) 0.0131(7) 0.0008(6)
C9 0.0260(8) 0.0211(8) 0.0300(9) -0.0027(7) 0.0115(7) 0.0015(6)
C10 0.0254(8) 0.0197(8) 0.0439(10) -0.0027(7) 0.0162(8) 0.0009(6)
C11 0.0345(9) 0.0226(8) 0.0458(11) 0.0018(7) 0.0260(9) -0.0013(7)
C12 0.0350(9) 0.0226(8) 0.0316(9) 0.0009(7) 0.0196(8) -0.0014(7)
C13 0.0427(11) 0.0364(10) 0.0282(9) 0.0097(8) 0.0136(8) 0.0039(8)
C14 0.0264(9) 0.0303(9) 0.0580(13) -0.0035(9) 0.0189(9) -0.0030(8)
C15 0.0305(9) 0.0324(9) 0.0335(10) 0.0024(7) 0.0105(8) -0.0072(7)
C16 0.0438(13) 0.0526(14) 0.0773(18) -0.0043(13) 0.0339(13) 0.0000(11)
C17 0.0369(11) 0.0528(13) 0.0418(12) 0.0042(10) -0.0009(9) -0.0119(10)
C18 0.0509(11) 0.0236(8) 0.0212(8) -0.0014(7) 0.0157(8) 0.0010(8)
C19 0.0603(13) 0.0366(11) 0.0508(12) 0.0028(9) 0.0388(11) 0.0050(10)
C20 0.0595(13) 0.0219(9) 0.0462(12) -0.0048(8) 0.0235(10) -0.0033(9)
C21 0.0321(9) 0.0272(8) 0.0228(8) 0.0008(7) 0.0073(7) 0.0030(7)
C22 0.0474(12) 0.0355(11) 0.0420(12) 0.0051(9) 0.0152(10) 0.0166(9)
C23 0.0533(13) 0.0501(12) 0.0329(10) 0.0151(9) 0.0177(10) 0.0049(10)
C24 0.0342(9) 0.0270(8) 0.0328(9) -0.0025(7) 0.0211(8) 0.0016(7)
C25 0.0380(10) 0.0341(10) 0.0459(11) 0.0043(9) 0.0227(9) 0.0107(8)
C26 0.0558(13) 0.0377(11) 0.0416(11) -0.0161(9) 0.0260(10) 0.0012(10)
N1 0.0291(7) 0.0182(6) 0.0203(6) -0.0018(5) 0.0114(6) -0.0043(5)
P1 0.0306(2) 0.01755(19) 0.01866(19) -0.00123(15) 0.00912(17) -0.00388(16)
P2 0.0253(2) 0.01818(19) 0.01867(19) -0.00173(15) 0.01013(16) -0.00068(15)
Rh1 0.02723(7) 0.01642(7) 0.01797(7) -0.00044(4) 0.01005(5) -0.00378(5)
O1 0.0453(8) 0.0245(6) 0.0469(8) 0.0097(6) 0.0238(7) -0.0028(6)
C27A 0.047(4) 0.044(4) 0.029(4) -0.001(3) 0.019(3) -0.016(3)
F1A 0.0382(19) 0.066(3) 0.042(2) 0.0087(18) 0.0120(16) -0.0037(18)
F2A 0.129(10) 0.073(7) 0.048(7) -0.046(5) 0.052(6) -0.062(6)
F3A 0.103(11) 0.039(4) 0.080(7) -0.020(4) 0.075(7) -0.038(5)
O2A 0.073(5) 0.041(8) 0.045(7) -0.006(4) 0.041(6) 0.000(6)
O3A 0.050(3) 0.042(3) 0.037(2) 0.0046(19) 0.0061(19) -0.003(2)
S1A 0.0398(11) 0.0258(7) 0.0225(7) 0.0003(5) 0.0143(7) -0.0031(7)
C27B 0.066(3) 0.0335(18) 0.029(2) -0.0077(16) 0.0286(19) -0.021(2)
F1B 0.0786(15) 0.0353(11) 0.0486(12) 0.0133(9) 0.0269(11) 0.0135(10)
F2B 0.065(2) 0.0304(19) 0.044(3) -0.0050(17) 0.035(2) -0.0090(18)
F3B 0.065(2) 0.065(3) 0.038(2) -0.0003(19) 0.032(2) -0.031(2)
O2B 0.087(4) 0.030(3) 0.051(5) -0.002(2) 0.049(4) -0.001(2)
O3B 0.0401(13) 0.101(3) 0.0636(17) 0.0448(18) 0.0300(13) 0.0178(15)
S1B 0.0406(6) 0.0291(4) 0.0349(4) 0.0071(3) 0.0232(5) 0.0020(4)

loop_
_atom_type_symbol
_atom_type_description
_atom_type_scat_dispersion_real
_atom_type_scat_dispersion_imag
_atom_type_scat_source
C C 0.0033 0.0016 'International Tables Vol C Tables 4.2.6.8 and 6.1.1.4'
H H 0.0000 0.0000 'International Tables Vol C Tables 4.2.6.8 and 6.1.1.4'
N N 0.0061 0.0033 'International Tables Vol C Tables 4.2.6.8 and 6.1.1.4'
O O 0.0106 0.0060 'International Tables Vol C Tables 4.2.6.8 and 6.1.1.4'
F F 0.0171 0.0103 'International Tables Vol C Tables 4.2.6.8 and 6.1.1.4'
P P 0.1023 0.0942 'International Tables Vol C Tables 4.2.6.8 and 6.1.1.4'
S S 0.1246 0.1234 'International Tables Vol C Tables 4.2.6.8 and 6.1.1.4'
Rh Rh -1.1178 0.9187 'International Tables Vol C Tables 4.2.6.8 and 6.1.1.4'

loop_
_geom_angle_atom_site_label_1
_geom_angle_atom_site_label_2
_geom_angle_atom_site_label_3
_geom_angle
C2 C1 C6 119.58(15)
C2 C1 P1 126.74(13)
C6 C1 P1 113.38(12)
C3 C2 C1 121.84(16)
C4 C3 C2 117.49(16)
C4 C3 C13 120.70(16)
C2 C3 C13 121.79(16)
C5 C4 C3 121.91(16)
C4 C5 C6 120.36(16)
C5 C6 C1 118.35(15)
C5 C6 N1 123.53(15)
C1 C6 N1 118.05(14)
C12 C7 C8 118.48(15)
C12 C7 N1 123.48(15)
C8 C7 N1 117.73(14)
C9 C8 C7 119.90(15)
C9 C8 P2 126.11(13)
C7 C8 P2 113.75(12)
C10 C9 C8 121.80(16)
C9 C10 C11 117.49(16)
C9 C10 C14 121.45(17)
C11 C10 C14 120.99(17)
C12 C11 C10 122.10(16)
C11 C12 C7 120.20(17)
C16 C15 C17 111.32(19)
C16 C15 P1 109.95(14)
C17 C15 P1 116.50(15)
C19 C18 C20 110.55(17)
C19 C18 P1 108.99(13)
C20 C18 P1 110.90(14)
C22 C21 C23 111.52(17)
C22 C21 P2 109.48(13)
C23 C21 P2 111.14(14)
C26 C24 C25 111.00(16)
C26 C24 P2 113.98(13)
C25 C24 P2 109.69(13)
C7 N1 C6 118.99(13)
C7 N1 Rh1 119.56(10)
C6 N1 Rh1 121.25(10)
C1 P1 C18 107.00(8)
C1 P1 C15 106.87(8)
C18 P1 C15 106.93(9)
C1 P1 Rh1 99.58(6)
C18 P1 Rh1 119.46(6)
C15 P1 Rh1 115.75(7)
C8 P2 C24 105.74(8)
C8 P2 C21 104.89(8)
C24 P2 C21 105.71(8)
C8 P2 Rh1 97.14(6)
C24 P2 Rh1 114.96(6)
C21 P2 Rh1 125.79(6)
N1 Rh1 O1 175.39(6)
N1 Rh1 P1 83.59(4)
O1 Rh1 P1 94.95(4)
N1 Rh1 P2 82.76(5)
O1 Rh1 P2 98.97(5)
P1 Rh1 P2 165.778(16)
S1A O1 S1B 34.78(8)
S1A O1 Rh1 149.35(11)
S1B O1 Rh1 128.80(9)
F2A C27A F1A 103.9(9)
F2A C27A F3A 105.8(13)
F1A C27A F3A 117.1(12)
F2A C27A S1A 110.0(8)
F1A C27A S1A 111.6(5)
F3A C27A S1A 108.1(9)
O1 S1A O2A 109.2(5)
O1 S1A O3A 112.8(2)
O2A S1A O3A 118.3(8)
O1 S1A C27A 104.9(2)
O2A S1A C27A 107.0(11)
O3A S1A C27A 103.5(3)
F2B C27B F1B 105.9(4)
F2B C27B F3B 107.3(5)
F1B C27B F3B 111.2(5)
F2B C27B S1B 114.2(4)
F1B C27B S1B 111.8(3)
F3B C27B S1B 106.4(5)
O3B S1B O2B 117.7(6)
O3B S1B O1 111.88(13)
O2B S1B O1 118.4(6)
O3B S1B C27B 104.0(2)
O2B S1B C27B 102.5(4)
O1 S1B C27B 98.52(15)

loop_
_geom_bond_atom_site_label_1
_geom_bond_atom_site_label_2
_geom_bond_distance
C1 C2 1.399(2)
C1 C6 1.409(2)
C1 P1 1.8163(17)
C2 C3 1.394(2)
C3 C4 1.393(3)
C3 C13 1.512(2)
C4 C5 1.386(2)
C5 C6 1.403(2)
C6 N1 1.418(2)
C7 C12 1.406(2)
C7 C8 1.407(2)
C7 N1 1.418(2)
C8 C9 1.397(2)
C8 P2 1.8175(17)
C9 C10 1.391(2)
C10 C11 1.396(3)
C10 C14 1.506(2)
C11 C12 1.382(3)
C15 C16 1.525(3)
C15 C17 1.534(3)
C15 P1 1.845(2)
C18 C19 1.525(3)
C18 C20 1.529(3)
C18 P1 1.8398(18)
C21 C22 1.522(3)
C21 C23 1.530(3)
C21 P2 1.8465(18)
C24 C26 1.528(3)
C24 C25 1.529(3)
C24 P2 1.8447(18)
N1 Rh1 1.9324(14)
P1 Rh1 2.3085(7)
P2 Rh1 2.3228(6)
Rh1 O1 2.1073(13)
O1 S1A 1.3611(18)
O1 S1B 1.4894(16)
C27A F2A 1.238(16)
C27A F1A 1.327(9)
C27A F3A 1.301(18)
C27A S1A 1.832(7)
O2A S1A 1.45(2)
O3A S1A 1.429(5)
C27B F2B 1.350(8)
C27B F1B 1.325(5)
C27B F3B 1.414(12)
C27B S1B 1.813(4)
O2B S1B 1.430(12)
O3B S1B 1.431(3)
